data_7109551
loop_
_publ_author_name
'Shuang Liang'
'Shan-Xiang Liu'
'Hui-Zi Jin'
'Lei Shan'
'Shi-Chong Yu'
'Yun-Heng Shen'
'Hui-Liang Li'
'Qiu-Ye Wu'
'Qing-Yan Sun'
'Wei-Dong Zhang'

_publ_section_title
;
 Two novel innovanoside dimers from Daphne aurantiaca and a concise total
 synthesis of diinnovanoside A
;
_journal_name_full Chem.Commun.
_journal_page_first 6968
_journal_paper_doi 10.1039/c3cc41811a
_journal_volume 49
_journal_year 2013
_chemical_formula_sum 'C24 H24 O8'
_chemical_formula_weight 440.43
_chemical_name_systematic
;
?
;
_space_group_IT_number 14
_symmetry_cell_setting monoclinic
_symmetry_space_group_name_Hall '-P 2ybc'
_symmetry_space_group_name_H-M 'P 1 21/c 1'
_atom_sites_solution_hydrogens geom
_atom_sites_solution_primary direct
_atom_sites_solution_secondary difmap
_audit_creation_method SHELXL-97
_cell_angle_alpha 90.00
_cell_angle_beta 111.2380(10)
_cell_angle_gamma 90.00
_cell_formula_units_Z 2
_cell_length_a 14.0632(14)
_cell_length_b 7.2591(7)
_cell_length_c 11.4968(11)
_cell_measurement_reflns_used 5496
_cell_measurement_temperature 140(2)
_cell_measurement_theta_max 30.55
_cell_measurement_theta_min 3.11
_cell_volume 1093.95(18)
_computing_cell_refinement 'Bruker SAINT'
_computing_data_collection 'Bruker APEX2'
_computing_data_reduction 'Bruker SAINT'
_computing_molecular_graphics 'Bruker SHELXTL'
_computing_publication_material 'Bruker SHELXTL'
_computing_structure_refinement 'SHELXL-97 (Sheldrick, 2008)'
_computing_structure_solution 'SHELXS-97 (Sheldrick, 2008)'
_diffrn_ambient_temperature 140(2)
_diffrn_measured_fraction_theta_full 0.994
_diffrn_measured_fraction_theta_max 0.994
_diffrn_measurement_device_type 'Bruker APEX-II CCD'
_diffrn_measurement_method '\f and \w scans'
_diffrn_radiation_monochromator graphite
_diffrn_radiation_source 'fine-focus sealed tube'
_diffrn_radiation_type MoK\a
_diffrn_radiation_wavelength 0.71073
_diffrn_reflns_av_R_equivalents 0.0178
_diffrn_reflns_av_sigmaI/netI 0.0200
_diffrn_reflns_limit_h_max 20
_diffrn_reflns_limit_h_min -20
_diffrn_reflns_limit_k_max 10
_diffrn_reflns_limit_k_min -5
_diffrn_reflns_limit_l_max 16
_diffrn_reflns_limit_l_min -15
_diffrn_reflns_number 10346
_diffrn_reflns_theta_full 30.67
_diffrn_reflns_theta_max 30.67
_diffrn_reflns_theta_min 3.11
_exptl_absorpt_coefficient_mu 0.101
_exptl_absorpt_correction_T_max 0.9860
_exptl_absorpt_correction_T_min 0.9704
_exptl_absorpt_correction_type multi-scan
_exptl_absorpt_process_details sadabs
_exptl_crystal_colour colourless
_exptl_crystal_density_diffrn 1.337
_exptl_crystal_density_method 'not measured'
_exptl_crystal_description block
_exptl_crystal_F_000 464
_exptl_crystal_size_max 0.30
_exptl_crystal_size_mid 0.25
_exptl_crystal_size_min 0.14
_refine_diff_density_max 0.401
_refine_diff_density_min -0.262
_refine_diff_density_rms 0.057
_refine_ls_extinction_method none
_refine_ls_goodness_of_fit_ref 1.022
_refine_ls_hydrogen_treatment constr
_refine_ls_matrix_type full
_refine_ls_number_parameters 147
_refine_ls_number_reflns 3382
_refine_ls_number_restraints 0
_refine_ls_restrained_S_all 1.022
_refine_ls_R_factor_all 0.0458
_refine_ls_R_factor_gt 0.0400
_refine_ls_shift/su_max 0.014
_refine_ls_shift/su_mean 0.001
_refine_ls_structure_factor_coef Fsqd
_refine_ls_weighting_details 'calc w=1/[\s^2^(Fo^2^)+(0.0656P)^2^+0.3300P] where P=(Fo^2^+2Fc^2^)/3'
_refine_ls_weighting_scheme calc
_refine_ls_wR_factor_gt 0.1109
_refine_ls_wR_factor_ref 0.1169
_reflns_number_gt 2945
_reflns_number_total 3382
_reflns_threshold_expression >2sigma(I)
_cod_data_source_file c3cc41811a.txt
_cod_data_source_block dm12579
_cod_original_sg_symbol_H-M P2(1)/c
_cod_database_code 7109551

loop_
_symmetry_equiv_pos_as_xyz
'x, y, z'
'-x, y+1/2, -z+1/2'
'-x, -y, -z'
'x, -y-1/2, z-1/2'

loop_
_atom_site_label
_atom_site_type_symbol
_atom_site_fract_x
_atom_site_fract_y
_atom_site_fract_z
_atom_site_U_iso_or_equiv
_atom_site_adp_type
_atom_site_occupancy
_atom_site_symmetry_multiplicity
_atom_site_calc_flag
_atom_site_refinement_flags
O1 O 0.40571(7) 1.16170(14) 0.70447(9) 0.0386(2) Uani 1 1 d .
O2 O 0.37061(6) 1.03144(11) 0.51547(7) 0.02812(18) Uani 1 1 d .
O3 O -0.15609(5) 0.62160(10) 0.63690(7) 0.02269(16) Uani 1 1 d .
O4 O -0.01918(6) 0.45178(11) 0.74756(7) 0.02435(16) Uani 1 1 d .
C1 C 0.07922(6) 0.52547(12) 0.56733(8) 0.01617(16) Uani 1 1 d .
H1 H 0.1083 0.4460 0.6431 0.019 Uiso 1 1 calc R
C2 C -0.02810(6) 0.59662(12) 0.55398(8) 0.01601(17) Uani 1 1 d .
H2 H -0.0358 0.7312 0.5344 0.019 Uiso 1 1 calc R
C5 C 0.15643(6) 0.66468(12) 0.56090(8) 0.01686(17) Uani 1 1 d .
C6 C 0.12643(7) 0.81903(13) 0.48330(9) 0.01962(18) Uani 1 1 d .
H6 H 0.0559 0.8404 0.4386 0.024 Uiso 1 1 calc R
C7 C 0.19783(7) 0.94176(14) 0.47037(9) 0.02156(19) Uani 1 1 d .
H7 H 0.1767 1.0460 0.4173 0.026 Uiso 1 1 calc R
C8 C 0.30021(7) 0.90932(14) 0.53623(9) 0.02202(19) Uani 1 1 d .
C9 C 0.33327(7) 0.75750(15) 0.61304(9) 0.0243(2) Uani 1 1 d .
H9 H 0.4040 0.7367 0.6567 0.029 Uiso 1 1 calc R
C10 C 0.26084(7) 0.63551(14) 0.62525(9) 0.02126(19) Uani 1 1 d .
H10 H 0.2827 0.5310 0.6780 0.026 Uiso 1 1 calc R
C11 C 0.48016(10) 1.28721(18) 0.56311(13) 0.0372(3) Uani 1 1 d .
H11A H 0.4932 1.3996 0.6137 0.056 Uiso 1 1 calc R
H11B H 0.4440 1.3187 0.4752 0.056 Uiso 1 1 calc R
H11C H 0.5452 1.2279 0.5727 0.056 Uiso 1 1 calc R
C12 C 0.41631(7) 1.15803(15) 0.60551(10) 0.0248(2) Uani 1 1 d .
C13 C -0.06366(7) 0.54800(13) 0.65889(8) 0.01772(17) Uani 1 1 d .
C14 C -0.20546(9) 0.56977(18) 0.72249(12) 0.0337(3) Uani 1 1 d .
H14A H -0.2201 0.4374 0.7150 0.051 Uiso 1 1 calc R
H14B H -0.2694 0.6386 0.7024 0.051 Uiso 1 1 calc R
H14C H -0.1604 0.5982 0.8081 0.051 Uiso 1 1 calc R

loop_
_atom_site_aniso_label
_atom_site_aniso_U_11
_atom_site_aniso_U_22
_atom_site_aniso_U_33
_atom_site_aniso_U_23
_atom_site_aniso_U_13
_atom_site_aniso_U_12
O1 0.0433(5) 0.0436(5) 0.0360(5) -0.0115(4) 0.0228(4) -0.0222(4)
O2 0.0288(4) 0.0299(4) 0.0308(4) -0.0047(3) 0.0170(3) -0.0139(3)
O3 0.0228(3) 0.0229(3) 0.0270(3) 0.0034(3) 0.0145(3) 0.0012(3)
O4 0.0263(4) 0.0273(4) 0.0187(3) 0.0031(3) 0.0072(3) -0.0010(3)
C1 0.0162(3) 0.0150(4) 0.0166(4) 0.0013(3) 0.0050(3) -0.0012(3)
C2 0.0167(4) 0.0142(4) 0.0178(4) 0.0005(3) 0.0070(3) -0.0016(3)
C5 0.0163(4) 0.0165(4) 0.0172(4) -0.0008(3) 0.0054(3) -0.0027(3)
C6 0.0181(4) 0.0184(4) 0.0213(4) 0.0021(3) 0.0059(3) -0.0020(3)
C7 0.0239(4) 0.0180(4) 0.0240(4) 0.0018(3) 0.0102(3) -0.0029(3)
C8 0.0217(4) 0.0222(4) 0.0251(4) -0.0034(3) 0.0119(3) -0.0079(3)
C9 0.0163(4) 0.0276(5) 0.0279(5) 0.0000(4) 0.0067(3) -0.0031(3)
C10 0.0175(4) 0.0212(4) 0.0235(4) 0.0028(3) 0.0056(3) -0.0002(3)
C11 0.0406(6) 0.0349(6) 0.0419(6) -0.0034(5) 0.0218(5) -0.0200(5)
C12 0.0211(4) 0.0235(5) 0.0318(5) -0.0012(4) 0.0120(4) -0.0063(3)
C13 0.0194(4) 0.0156(4) 0.0190(4) -0.0025(3) 0.0079(3) -0.0036(3)
C14 0.0346(5) 0.0379(6) 0.0394(6) 0.0057(5) 0.0263(5) 0.0007(5)

loop_
_atom_type_symbol
_atom_type_description
_atom_type_scat_dispersion_real
_atom_type_scat_dispersion_imag
_atom_type_scat_source
C C 0.0033 0.0016 'International Tables Vol C Tables 4.2.6.8 and 6.1.1.4'
H H 0.0000 0.0000 'International Tables Vol C Tables 4.2.6.8 and 6.1.1.4'
O O 0.0106 0.0060 'International Tables Vol C Tables 4.2.6.8 and 6.1.1.4'

loop_
_geom_angle_atom_site_label_1
_geom_angle_atom_site_label_2
_geom_angle_atom_site_label_3
_geom_angle
_geom_angle_site_symmetry_1
_geom_angle_site_symmetry_3
C12 O2 C8 117.57(8) . .
C13 O3 C14 116.09(8) . .
C5 C1 C2 117.76(7) . .
C5 C1 C2 115.90(7) . 3_566
C2 C1 C2 89.09(6) . 3_566
C5 C1 H1 110.8 . .
C2 C1 H1 110.8 . .
C2 C1 H1 110.8 3_566 .
C13 C2 C1 115.90(7) . .
C13 C2 C1 113.38(7) . 3_566
C1 C2 C1 90.91(6) . 3_566
C13 C2 H2 111.7 . .
C1 C2 H2 111.7 . .
C1 C2 H2 111.7 3_566 .
C6 C5 C10 118.32(8) . .
C6 C5 C1 120.87(8) . .
C10 C5 C1 120.64(8) . .
C7 C6 C5 121.26(8) . .
C7 C6 H6 119.4 . .
C5 C6 H6 119.4 . .
C8 C7 C6 118.78(9) . .
C8 C7 H7 120.6 . .
C6 C7 H7 120.6 . .
C7 C8 C9 121.86(9) . .
C7 C8 O2 117.08(9) . .
C9 C8 O2 120.93(9) . .
C8 C9 C10 118.77(9) . .
C8 C9 H9 120.6 . .
C10 C9 H9 120.6 . .
C9 C10 C5 121.00(9) . .
C9 C10 H10 119.5 . .
C5 C10 H10 119.5 . .
C12 C11 H11A 109.5 . .
C12 C11 H11B 109.5 . .
H11A C11 H11B 109.5 . .
C12 C11 H11C 109.5 . .
H11A C11 H11C 109.5 . .
H11B C11 H11C 109.5 . .
O1 C12 O2 123.38(9) . .
O1 C12 C11 126.16(10) . .
O2 C12 C11 110.46(9) . .
O4 C13 O3 124.04(8) . .
O4 C13 C2 126.27(8) . .
O3 C13 C2 109.63(8) . .
O3 C14 H14A 109.5 . .
O3 C14 H14B 109.5 . .
H14A C14 H14B 109.5 . .
O3 C14 H14C 109.5 . .
H14A C14 H14C 109.5 . .
H14B C14 H14C 109.5 . .

loop_
_geom_bond_atom_site_label_1
_geom_bond_atom_site_label_2
_geom_bond_distance
_geom_bond_site_symmetry_2
O1 C12 1.2002(14) .
O2 C12 1.3590(13) .
O2 C8 1.4122(11) .
O3 C13 1.3420(11) .
O3 C14 1.4446(12) .
O4 C13 1.2068(12) .
C1 C5 1.5046(12) .
C1 C2 1.5494(12) .
C1 C2 1.5877(12) 3_566
C1 H1 1.0000 .
C2 C13 1.5054(12) .
C2 C1 1.5878(12) 3_566
C2 H2 1.0000 .
C5 C6 1.3987(12) .
C5 C10 1.4004(12) .
C6 C7 1.3900(12) .
C6 H6 0.9500 .
C7 C8 1.3827(14) .
C7 H7 0.9500 .
C8 C9 1.3831(15) .
C9 C10 1.3947(13) .
C9 H9 0.9500 .
C10 H10 0.9500 .
C11 C12 1.4968(14) .
C11 H11A 0.9800 .
C11 H11B 0.9800 .
C11 H11C 0.9800 .
C14 H14A 0.9800 .
C14 H14B 0.9800 .
C14 H14C 0.9800 .

loop_
_geom_torsion_atom_site_label_1
_geom_torsion_atom_site_label_2
_geom_torsion_atom_site_label_3
_geom_torsion_atom_site_label_4
_geom_torsion
_geom_torsion_site_symmetry_1
_geom_torsion_site_symmetry_4
C5 C1 C2 C13 -124.29(8) . .
C2 C1 C2 C13 116.67(9) 3_566 .
C5 C1 C2 C1 119.04(9) . 3_566
C2 C1 C2 C1 0.0 3_566 3_566
C2 C1 C5 C6 -34.36(12) . .
C2 C1 C5 C6 69.28(11) 3_566 .
C2 C1 C5 C10 150.51(9) . .
C2 C1 C5 C10 -105.86(10) 3_566 .
C10 C5 C6 C7 -0.39(14) . .
C1 C5 C6 C7 -175.63(9) . .
C5 C6 C7 C8 -0.17(15) . .
C6 C7 C8 C9 0.81(15) . .
C6 C7 C8 O2 176.67(8) . .
C12 O2 C8 C7 104.87(11) . .
C12 O2 C8 C9 -79.23(13) . .
C7 C8 C9 C10 -0.85(16) . .
O2 C8 C9 C10 -176.56(9) . .
C8 C9 C10 C5 0.27(15) . .
C6 C5 C10 C9 0.33(14) . .
C1 C5 C10 C9 175.59(9) . .
C8 O2 C12 O1 5.84(16) . .
C8 O2 C12 C11 -174.40(10) . .
C14 O3 C13 O4 -3.99(14) . .
C14 O3 C13 C2 173.31(9) . .
C1 C2 C13 O4 -4.28(13) . .
C1 C2 C13 O4 98.97(11) 3_566 .
C1 C2 C13 O3 178.50(7) . .
C1 C2 C13 O3 -78.25(9) 3_566 .
